data_4302820
loop_
_publ_author_name
'Ru-Yin Li'
'Bing-Wu Wang'
'Xin-Yi Wang'
'Xiu-Teng Wang'
'Zhe-Ming Wang'
'Song Gao'

_publ_section_title
;
Two EE-Azido-Bridged Nickel(II) Layered Compounds: Vigorous Twisted Torsion
Angle Ni-N3-Ni Results in Ferromagnetic Behavior
;
_journal_name_full 'Inorganic Chemistry'
_journal_page_first 7174
_journal_page_last 7180
_journal_paper_doi 10.1021/ic9003092
_journal_volume 48
_journal_year 2009
_chemical_formula_sum 'C28 H28 N16 Ni2 O4'
_chemical_formula_weight 770.08
_chemical_name_systematic
; 
 ? 
;
_space_group_IT_number 14
_symmetry_cell_setting monoclinic
_symmetry_space_group_name_Hall '-P 2ybc'
_symmetry_space_group_name_H-M 'P 1 21/c 1'
_atom_sites_solution_hydrogens geom
_atom_sites_solution_primary direct
_atom_sites_solution_secondary difmap
_audit_creation_method SHELXL-97
_cell_angle_alpha 90.00
_cell_angle_beta 91.930(2)
_cell_angle_gamma 90.00
_cell_formula_units_Z 1
_cell_length_a 11.8326(4)
_cell_length_b 8.2663(3)
_cell_length_c 8.0851(7)
_cell_measurement_reflns_used 9209
_cell_measurement_temperature 293(2)
_cell_measurement_theta_max 27.485
_cell_measurement_theta_min 3.395
_cell_volume 790.37(8)
_computing_cell_refinement 'HKL Scalepack (Otwinowski & Minor, 1997)'
_computing_data_collection 'KappaCCD (Nonius B. V., 1998)'
_computing_data_reduction 'HKL Denzo (Otwinowski & Minor, 1997) & maXus (Mackay et al., 1998)'
_computing_molecular_graphics 'Bruker SHELXTL V5.1 (Sheldrick, 1998)'
_computing_publication_material 'SHELXL-97 (Sheldrick, 1997)'
_computing_structure_refinement 'SHELXL-97 (Sheldrick, 1997)'
_computing_structure_solution 'SHELXS-97 (Sheldrick, 1997)'
_diffrn_ambient_temperature 293(2)
_diffrn_measured_fraction_theta_full 0.998
_diffrn_measured_fraction_theta_max 0.998
_diffrn_measurement_device_type 'NONIUS KappaCCD Diffractometer'
_diffrn_measurement_method CCD
_diffrn_radiation_monochromator graphite
_diffrn_radiation_source 'fine-focus sealed tube'
_diffrn_radiation_type MoK\a
_diffrn_radiation_wavelength 0.71073
_diffrn_reflns_av_R_equivalents 0.1308
_diffrn_reflns_av_sigmaI/netI 0.1039
_diffrn_reflns_limit_h_max 15
_diffrn_reflns_limit_h_min -15
_diffrn_reflns_limit_k_max 10
_diffrn_reflns_limit_k_min -10
_diffrn_reflns_limit_l_max 10
_diffrn_reflns_limit_l_min -10
_diffrn_reflns_number 14134
_diffrn_reflns_theta_full 27.47
_diffrn_reflns_theta_max 27.47
_diffrn_reflns_theta_min 3.45
_exptl_absorpt_coefficient_mu 1.255
_exptl_absorpt_correction_T_max 0.983
_exptl_absorpt_correction_T_min 0.782
_exptl_absorpt_correction_type multi-scan
_exptl_absorpt_process_details 'Sortav (Blessing 1995)'
_exptl_crystal_colour green
_exptl_crystal_density_diffrn 1.618
_exptl_crystal_density_method 'not measured'
_exptl_crystal_description plate
_exptl_crystal_F_000 396
_exptl_crystal_size_max 0.2
_exptl_crystal_size_mid 0.15
_exptl_crystal_size_min 0.02
_refine_diff_density_max 0.296
_refine_diff_density_min -0.570
_refine_diff_density_rms 0.076
_refine_ls_extinction_method none
_refine_ls_goodness_of_fit_ref 0.917
_refine_ls_hydrogen_treatment constr
_refine_ls_matrix_type full
_refine_ls_number_parameters 115
_refine_ls_number_reflns 1807
_refine_ls_number_restraints 0
_refine_ls_restrained_S_all 0.917
_refine_ls_R_factor_all 0.1044
_refine_ls_R_factor_gt 0.0355
_refine_ls_shift/su_max 0.000
_refine_ls_shift/su_mean 0.000
_refine_ls_structure_factor_coef Fsqd
_refine_ls_weighting_details 'calc w=1/[\s^2^(Fo^2^)+(0.0280P)^2^+0.0000P] where P=(Fo^2^+2Fc^2^)/3'
_refine_ls_weighting_scheme calc
_refine_ls_wR_factor_gt 0.0622
_refine_ls_wR_factor_ref 0.0729
_reflns_number_gt 1021
_reflns_number_total 1807
_reflns_threshold_expression >2sigma(I)
_cod_data_source_file ic9003092_si_001_2.cif
_cod_data_source_block 2
_cod_original_sg_symbol_H-M 'P 21/c'
_cod_database_code 4302820

loop_
_symmetry_equiv_pos_as_xyz
'x, y, z'
'-x, y+1/2, -z+1/2'
'-x, -y, -z'
'x, -y-1/2, z-1/2'

loop_
_atom_site_label
_atom_site_type_symbol
_atom_site_fract_x
_atom_site_fract_y
_atom_site_fract_z
_atom_site_U_iso_or_equiv
_atom_site_adp_type
_atom_site_occupancy
_atom_site_symmetry_multiplicity
_atom_site_calc_flag
_atom_site_refinement_flags
_atom_site_disorder_assembly
_atom_site_disorder_group
Ni1 Ni 0.0000 0.5000 0.0000 0.02811(16) Uani 1 2 d S . .
N2 N -0.07841(18) 0.7266(2) 0.2844(3) 0.0316(5) Uani 1 1 d . . .
N4 N 0.13661(18) 0.6642(2) -0.0131(3) 0.0308(5) Uani 1 1 d . . .
N1 N -0.0544(2) 0.6066(3) 0.2178(3) 0.0455(7) Uani 1 1 d . . .
C3 C 0.2011(2) 0.9378(3) -0.0220(3) 0.0335(7) Uani 1 1 d . . .
H3 H 0.1868 1.0464 -0.0011 0.040 Uiso 1 1 calc R . .
O1 O 0.4708(2) 0.9695(2) -0.2113(3) 0.0708(8) Uani 1 1 d . . .
C6 C 0.3879(2) 1.0138(3) -0.1404(4) 0.0412(7) Uani 1 1 d . . .
C2 C 0.2360(2) 0.6200(3) -0.0739(4) 0.0388(7) Uani 1 1 d . . .
H2 H 0.2491 0.5105 -0.0915 0.047 Uiso 1 1 calc R . .
C5 C 0.3011(2) 0.8921(3) -0.0892(3) 0.0333(7) Uani 1 1 d . . .
C7 C 0.3694(3) 1.1876(3) -0.1018(5) 0.0537(9) Uani 1 1 d . . .
H7A H 0.4309 1.2504 -0.1421 0.081 Uiso 1 1 calc R . .
H7B H 0.3656 1.2012 0.0157 0.081 Uiso 1 1 calc R . .
H7C H 0.2998 1.2231 -0.1543 0.081 Uiso 1 1 calc R . .
C1 C 0.1216(2) 0.8220(3) 0.0144(3) 0.0317(7) Uani 1 1 d . . .
H1 H 0.0544 0.8554 0.0602 0.038 Uiso 1 1 calc R . .
C4 C 0.3196(2) 0.7277(3) -0.1116(4) 0.0414(8) Uani 1 1 d . . .
H4 H 0.3878 0.6911 -0.1516 0.050 Uiso 1 1 calc R . .
N3 N -0.1056(2) 0.8418(3) 0.3595(3) 0.0421(6) Uani 1 1 d . . .

loop_
_atom_site_aniso_label
_atom_site_aniso_U_11
_atom_site_aniso_U_22
_atom_site_aniso_U_33
_atom_site_aniso_U_23
_atom_site_aniso_U_13
_atom_site_aniso_U_12
Ni1 0.0376(3) 0.0192(2) 0.0277(3) -0.0002(2) 0.0044(2) -0.0020(3)
N2 0.0358(14) 0.0302(12) 0.0288(14) 0.0026(11) 0.0028(11) -0.0080(10)
N4 0.0375(14) 0.0247(11) 0.0304(14) -0.0006(9) 0.0041(11) -0.0002(10)
N1 0.0621(18) 0.0344(13) 0.0410(17) -0.0118(11) 0.0143(13) -0.0068(12)
C3 0.0414(19) 0.0216(12) 0.0382(18) -0.0015(11) 0.0078(15) -0.0026(12)
O1 0.0603(16) 0.0503(15) 0.105(2) -0.0113(12) 0.0464(15) -0.0100(11)
C6 0.0369(17) 0.0412(16) 0.0462(18) -0.0051(16) 0.0098(14) -0.0060(15)
C2 0.0419(19) 0.0235(14) 0.051(2) -0.0026(13) 0.0028(15) 0.0024(12)
C5 0.0355(18) 0.0305(14) 0.0342(18) -0.0006(12) 0.0044(14) -0.0048(12)
C7 0.051(2) 0.0330(16) 0.078(3) 0.0031(15) 0.0152(18) -0.0101(14)
C1 0.0362(17) 0.0263(14) 0.0332(17) -0.0011(12) 0.0077(13) -0.0007(11)
C4 0.0325(17) 0.0358(16) 0.056(2) -0.0059(14) 0.0096(15) 0.0042(13)
N3 0.0433(15) 0.0337(13) 0.0492(18) -0.0119(11) 0.0003(12) 0.0037(11)

loop_
_atom_type_symbol
_atom_type_description
_atom_type_scat_dispersion_real
_atom_type_scat_dispersion_imag
_atom_type_scat_source
C C 0.0033 0.0016 'International Tables Vol C Tables 4.2.6.8 and 6.1.1.4'
H H 0.0000 0.0000 'International Tables Vol C Tables 4.2.6.8 and 6.1.1.4'
N N 0.0061 0.0033 'International Tables Vol C Tables 4.2.6.8 and 6.1.1.4'
O O 0.0106 0.0060 'International Tables Vol C Tables 4.2.6.8 and 6.1.1.4'
Ni Ni 0.3393 1.1124 'International Tables Vol C Tables 4.2.6.8 and 6.1.1.4'

loop_
_geom_angle_atom_site_label_1
_geom_angle_atom_site_label_2
_geom_angle_atom_site_label_3
_geom_angle
_geom_angle_site_symmetry_1
_geom_angle_site_symmetry_3
_geom_angle_publ_flag
N1 Ni1 N1 180.00(14) 3_565 . ?
N1 Ni1 N3 90.08(10) 3_565 4_575 ?
N1 Ni1 N3 89.92(10) . 4_575 ?
N1 Ni1 N3 89.92(10) 3_565 2_545 ?
N1 Ni1 N3 90.08(10) . 2_545 ?
N3 Ni1 N3 180.00(12) 4_575 2_545 ?
N1 Ni1 N4 91.67(9) 3_565 3_565 ?
N1 Ni1 N4 88.33(9) . 3_565 ?
N3 Ni1 N4 89.12(8) 4_575 3_565 ?
N3 Ni1 N4 90.88(8) 2_545 3_565 ?
N1 Ni1 N4 88.33(9) 3_565 . ?
N1 Ni1 N4 91.67(9) . . ?
N3 Ni1 N4 90.88(8) 4_575 . ?
N3 Ni1 N4 89.12(8) 2_545 . ?
N4 Ni1 N4 180.0 3_565 . ?
N1 N2 N3 175.7(3) . . ?
C1 N4 C2 116.7(2) . . ?
C1 N4 Ni1 120.79(18) . . ?
C2 N4 Ni1 121.67(16) . . ?
N2 N1 Ni1 146.4(2) . . ?
C5 C3 C1 119.8(2) . . ?
C5 C3 H3 120.1 . . ?
C1 C3 H3 120.1 . . ?
O1 C6 C7 121.3(3) . . ?
O1 C6 C5 120.0(3) . . ?
C7 C6 C5 118.7(2) . . ?
N4 C2 C4 123.5(2) . . ?
N4 C2 H2 118.2 . . ?
C4 C2 H2 118.2 . . ?
C3 C5 C4 117.5(2) . . ?
C3 C5 C6 122.1(2) . . ?
C4 C5 C6 120.4(2) . . ?
C6 C7 H7A 109.5 . . ?
C6 C7 H7B 109.5 . . ?
H7A C7 H7B 109.5 . . ?
C6 C7 H7C 109.5 . . ?
H7A C7 H7C 109.5 . . ?
H7B C7 H7C 109.5 . . ?
N4 C1 C3 123.1(2) . . ?
N4 C1 H1 118.4 . . ?
C3 C1 H1 118.4 . . ?
C2 C4 C5 119.2(3) . . ?
C2 C4 H4 120.4 . . ?
C5 C4 H4 120.4 . . ?
N2 N3 Ni1 127.5(2) . 2 ?

loop_
_geom_bond_atom_site_label_1
_geom_bond_atom_site_label_2
_geom_bond_distance
_geom_bond_site_symmetry_2
_geom_bond_publ_flag
Ni1 N1 2.090(2) 3_565 ?
Ni1 N1 2.090(2) . ?
Ni1 N3 2.113(2) 4_575 ?
Ni1 N3 2.113(2) 2_545 ?
Ni1 N4 2.116(2) 3_565 ?
Ni1 N4 2.116(2) . ?
N2 N1 1.168(3) . ?
N2 N3 1.180(3) . ?
N4 C1 1.336(3) . ?
N4 C2 1.341(3) . ?
C3 C5 1.372(4) . ?
C3 C1 1.380(3) . ?
C3 H3 0.9300 . ?
O1 C6 1.209(3) . ?
C6 C7 1.488(4) . ?
C6 C5 1.506(4) . ?
C2 C4 1.372(4) . ?
C2 H2 0.9300 . ?
C5 C4 1.390(3) . ?
C7 H7A 0.9600 . ?
C7 H7B 0.9600 . ?
C7 H7C 0.9600 . ?
C1 H1 0.9300 . ?
C4 H4 0.9300 . ?
N3 Ni1 2.113(2) 2 ?
